data_7155491
loop_
_publ_author_name
'Rong, Zhouting'
'Echavarren, Antonio M.'

_publ_section_title
;
 Broad scope gold(i)-catalysed polyenyne cyclisations for the formation of
 up to four carbon-carbon bonds.
;
_journal_issue 10
_journal_name_full 'Organic &amp; biomolecular chemistry'
_journal_page_first 2163
_journal_page_last 2167
_journal_paper_doi 10.1039/c7ob00235a
_journal_volume 15
_journal_year 2017
_chemical_formula_sum 'C23 H27 N O5'
_chemical_formula_weight 397.45
_chemical_name_systematic
;
 ?
;
_space_group_IT_number 14
_space_group_name_Hall '-P 2ybc'
_symmetry_cell_setting monoclinic
_symmetry_space_group_name_Hall '-P 2ybc'
_symmetry_space_group_name_H-M 'P 1 21/c 1'
_atom_sites_solution_hydrogens geom
_audit_creation_method SHELXL-2014
_audit_update_record
;
2017-01-30 deposited with the CCDC.
2017-02-13 downloaded from the CCDC.
;
_cell_angle_alpha 90
_cell_angle_beta 102.363(4)
_cell_angle_gamma 90
_cell_formula_units_Z 4
_cell_length_a 9.8767(14)
_cell_length_b 23.638(3)
_cell_length_c 8.6175(12)
_cell_measurement_reflns_used 9953
_cell_measurement_temperature 100(2)
_cell_measurement_theta_max 33.18
_cell_measurement_theta_min 2.28
_cell_volume 1965.2(5)
_computing_cell_refinement 'Bruker APEX2 v2011.4-0'
_computing_data_collection 'Bruker APEX2 v2011.4-0'
_computing_data_reduction 'Bruker SAINT V7.60A'
_computing_molecular_graphics 'Bruker SHELXTL'
_computing_publication_material 'Bruker SHELXTL'
_computing_structure_refinement 'SHELXL-2014 (Sheldrick, 2014)'
_computing_structure_solution Sir2011
_diffrn_ambient_temperature 100(2)
_diffrn_detector_area_resol_mean 512
_diffrn_detector_type '4K CCD area detector APEX II'
_diffrn_measured_fraction_theta_full 0.999
_diffrn_measured_fraction_theta_max 0.998
_diffrn_measurement_device_type 'APEX DUO Kappa 4-axis goniometer'
_diffrn_measurement_method
;
 Fullsphere data collection, phi and omega scans
;
_diffrn_measurement_specimen_support 'magnetic support with MicroMount'
_diffrn_radiation_monochromator 'Quazar MX Multilayer Optics'
_diffrn_radiation_type MoK\a
_diffrn_radiation_wavelength 0.71073
_diffrn_reflns_av_R_equivalents 0.0271
_diffrn_reflns_av_unetI/netI 0.0144
_diffrn_reflns_Laue_measured_fraction_full 0.999
_diffrn_reflns_Laue_measured_fraction_max 0.998
_diffrn_reflns_limit_h_max 15
_diffrn_reflns_limit_h_min -15
_diffrn_reflns_limit_k_max 36
_diffrn_reflns_limit_k_min -36
_diffrn_reflns_limit_l_max 12
_diffrn_reflns_limit_l_min -13
_diffrn_reflns_number 59094
_diffrn_reflns_point_group_measured_fraction_full 0.999
_diffrn_reflns_point_group_measured_fraction_max 0.998
_diffrn_reflns_theta_full 25.242
_diffrn_reflns_theta_max 33.188
_diffrn_reflns_theta_min 1.723
_diffrn_source 'Microfocus source E025 IuS'
_diffrn_source_current 0.6
_diffrn_source_power 50
_diffrn_source_size '0.2 mm x 0.2 mm fine focus'
_diffrn_source_type 'Bruker APEX DUO'
_exptl_absorpt_coefficient_mu 0.094
_exptl_absorpt_correction_T_max 0.996
_exptl_absorpt_correction_T_min 0.766
_exptl_absorpt_correction_type empirical
_exptl_absorpt_process_details
; 
 SADABS Version 2008/1 Bruker-Nonius
 Blessing, Acta Cryst. (1995) A51 33-38
;
_exptl_crystal_colour colourless
_exptl_crystal_density_diffrn 1.343
_exptl_crystal_description block
_exptl_crystal_F_000 848
_exptl_crystal_size_max 0.20
_exptl_crystal_size_mid 0.08
_exptl_crystal_size_min 0.04
_refine_diff_density_max 0.629
_refine_diff_density_min -0.338
_refine_diff_density_rms 0.062
_refine_ls_extinction_method none
_refine_ls_goodness_of_fit_ref 1.127
_refine_ls_hydrogen_treatment constr
_refine_ls_matrix_type full
_refine_ls_number_parameters 267
_refine_ls_number_reflns 7505
_refine_ls_number_restraints 0
_refine_ls_restrained_S_all 1.127
_refine_ls_R_factor_all 0.0530
_refine_ls_R_factor_gt 0.0482
_refine_ls_shift/su_max 0.001
_refine_ls_shift/su_mean 0.000
_refine_ls_structure_factor_coef Fsqd
_refine_ls_weighting_details 'w=1/[\s^2^(Fo^2^)+(0.0572P)^2^+0.9498P] where P=(Fo^2^+2Fc^2^)/3'
_refine_ls_weighting_scheme calc
_refine_ls_wR_factor_gt 0.1255
_refine_ls_wR_factor_ref 0.1284
_reflns_Friedel_coverage 0.000
_reflns_number_gt 6838
_reflns_number_total 7505
_reflns_threshold_expression 'I > 2\s(I)'
_cod_data_source_file c7ob00235a2.cif
_cod_data_source_block mo_zrii7
_cod_depositor_comments
;
The following automatic conversions were performed:

'_symmetry_cell_setting' value 'Monoclinic' changed to 'monoclinic'
according to
/usr/data/users/saulius/crontab/automatic-downloads/rss-feeds/RSC/lib/dictionaries/cif_core.dic
dictionary named 'cif_core.dic' version 2.4.2 from 2011-04-26.

Automatic conversion script
Id: cif_fix_values 4268 2015-11-12 08:31:59Z antanas 

 Adding full bibliography for 7155490--7155491.cif.
;
_cod_original_sg_symbol_H-M P2(1)/c
_cod_database_code 7155491
_shelx_space_group_comment
;
The symmetry employed for this shelxl refinement is uniquely defined
by the following loop, which should always be used as a source of
symmetry information in preference to the above space-group names.
They are only intended as comments.
;
_shelx_estimated_absorpt_t_min 0.981
_shelx_estimated_absorpt_t_max 0.996
_shelxl_version_number 2014-3

loop_
_space_group_symop_operation_xyz
'x, y, z'
'-x, y+1/2, -z+1/2'
'-x, -y, -z'
'x, -y-1/2, z-1/2'

loop_
_atom_site_label
_atom_site_type_symbol
_atom_site_fract_x
_atom_site_fract_y
_atom_site_fract_z
_atom_site_U_iso_or_equiv
_atom_site_adp_type
_atom_site_occupancy
_atom_site_site_symmetry_order
_atom_site_calc_flag
_atom_site_refinement_flags_posn
_atom_site_refinement_flags_adp
N1 N 0.64925(9) 0.20083(3) 0.09737(10) 0.01431(15) Uani 1 1 d . .
O1 O 1.19019(8) 0.19273(3) 0.43122(9) 0.01794(14) Uani 1 1 d . .
O2 O 0.82442(8) 0.03088(3) 0.23642(9) 0.01781(14) Uani 1 1 d . .
O3 O 0.80560(9) -0.00328(3) 0.47429(10) 0.02169(16) Uani 1 1 d . .
O4 O 0.79256(8) 0.10930(4) 0.62097(9) 0.01841(15) Uani 1 1 d . .
O5 O 0.56769(9) 0.08968(5) 0.60082(10) 0.02658(19) Uani 1 1 d . .
C1 C 0.78734(10) 0.20489(4) 0.17375(11) 0.01329(15) Uani 1 1 d . .
C2 C 0.88763(11) 0.24421(4) 0.15147(12) 0.01622(17) Uani 1 1 d . .
H2 H 0.8654 0.2740 0.0764 0.019 Uiso 1 1 calc R U
C3 C 1.01975(11) 0.23805(4) 0.24245(12) 0.01650(17) Uani 1 1 d . .
H3 H 1.0895 0.2644 0.2308 0.020 Uiso 1 1 calc R U
C4 C 1.05354(10) 0.19336(4) 0.35246(12) 0.01403(16) Uani 1 1 d . .
C5 C 0.95487(10) 0.15439(4) 0.37565(11) 0.01271(15) Uani 1 1 d . .
H5 H 0.9785 0.1243 0.4496 0.015 Uiso 1 1 calc R U
C6 C 0.81823(10) 0.16077(4) 0.28604(11) 0.01149(15) Uani 1 1 d . .
C7 C 0.69136(9) 0.13001(4) 0.27682(10) 0.01124(15) Uani 1 1 d . .
C8 C 0.66703(9) 0.07756(4) 0.36767(11) 0.01192(15) Uani 1 1 d . .
C9 C 0.52626(10) 0.05010(4) 0.29068(12) 0.01509(16) Uani 1 1 d . .
H9A H 0.5364 0.0277 0.1968 0.018 Uiso 1 1 calc R U
H9B H 0.4971 0.0242 0.3676 0.018 Uiso 1 1 calc R U
C10 C 0.41610(10) 0.09559(4) 0.24024(11) 0.01385(16) Uani 1 1 d . .
H10 H 0.4229 0.1212 0.3339 0.017 Uiso 1 1 calc R U
C11 C 0.27042(10) 0.07264(4) 0.20505(12) 0.01691(17) Uani 1 1 d . .
H11 H 0.2522 0.0382 0.2534 0.020 Uiso 1 1 calc R U
C12 C 0.16609(11) 0.09910(5) 0.10829(12) 0.01779(18) Uani 1 1 d . .
H12 H 0.0752 0.0841 0.0960 0.021 Uiso 1 1 calc R U
C13 C 0.18629(11) 0.15157(5) 0.01814(12) 0.01831(18) Uani 1 1 d . .
H13A H 0.1147 0.1796 0.0299 0.022 Uiso 1 1 calc R U
H13B H 0.1727 0.1421 -0.0961 0.022 Uiso 1 1 calc R U
C14 C 0.32996(10) 0.17834(4) 0.07401(12) 0.01706(17) Uani 1 1 d . .
H14A H 0.3324 0.1997 0.1734 0.020 Uiso 1 1 calc R U
H14B H 0.3472 0.2053 -0.0075 0.020 Uiso 1 1 calc R U
C15 C 0.44552(10) 0.13298(4) 0.10354(11) 0.01307(15) Uani 1 1 d . .
C16 C 0.59071(10) 0.15546(4) 0.16142(11) 0.01243(15) Uani 1 1 d . .
C17 C 0.58521(12) 0.23929(5) -0.02934(14) 0.0216(2) Uani 1 1 d . .
H17A H 0.5316 0.2680 0.0134 0.032 Uiso 1 1 calc R U
H17B H 0.5235 0.2179 -0.1133 0.032 Uiso 1 1 calc R U
H17C H 0.6575 0.2578 -0.0733 0.032 Uiso 1 1 calc R U
C18 C 1.23171(11) 0.14856(5) 0.54351(13) 0.01884(18) Uani 1 1 d . .
H18A H 1.1775 0.1507 0.6262 0.028 Uiso 1 1 calc R U
H18B H 1.3304 0.1527 0.5920 0.028 Uiso 1 1 calc R U
H18C H 1.2158 0.1119 0.4896 0.028 Uiso 1 1 calc R U
C19 C 0.66748(10) 0.09227(4) 0.54176(11) 0.01430(16) Uani 1 1 d . .
C20 C 0.80185(13) 0.12256(5) 0.78673(13) 0.0233(2) Uani 1 1 d . .
H20A H 0.7352 0.1524 0.7958 0.035 Uiso 1 1 calc R U
H20B H 0.8958 0.1355 0.8341 0.035 Uiso 1 1 calc R U
H20C H 0.7808 0.0887 0.8427 0.035 Uiso 1 1 calc R U
C21 C 0.77515(10) 0.03123(4) 0.36893(11) 0.01405(16) Uani 1 1 d . .
C22 C 0.92366(12) -0.01342(5) 0.22841(14) 0.0218(2) Uani 1 1 d . .
H22A H 1.0071 -0.0075 0.3117 0.033 Uiso 1 1 calc R U
H22B H 0.9483 -0.0126 0.1242 0.033 Uiso 1 1 calc R U
H22C H 0.8828 -0.0502 0.2440 0.033 Uiso 1 1 calc R U
C23 C 0.44302(11) 0.09821(5) -0.04934(12) 0.01751(18) Uani 1 1 d . .
H23A H 0.4483 0.1239 -0.1371 0.026 Uiso 1 1 calc R U
H23B H 0.3568 0.0764 -0.0759 0.026 Uiso 1 1 calc R U
H23C H 0.5224 0.0723 -0.0318 0.026 Uiso 1 1 calc R U

loop_
_atom_site_aniso_label
_atom_site_aniso_U_11
_atom_site_aniso_U_22
_atom_site_aniso_U_33
_atom_site_aniso_U_23
_atom_site_aniso_U_13
_atom_site_aniso_U_12
N1 0.0170(3) 0.0128(3) 0.0139(3) 0.0047(3) 0.0049(3) 0.0003(3)
O1 0.0153(3) 0.0179(3) 0.0207(3) 0.0016(3) 0.0039(3) -0.0038(2)
O2 0.0212(3) 0.0153(3) 0.0183(3) 0.0010(2) 0.0073(3) 0.0036(3)
O3 0.0281(4) 0.0163(3) 0.0205(4) 0.0066(3) 0.0047(3) 0.0045(3)
O4 0.0174(3) 0.0254(4) 0.0128(3) -0.0030(3) 0.0041(2) -0.0064(3)
O5 0.0178(4) 0.0479(5) 0.0153(3) -0.0005(3) 0.0063(3) -0.0035(3)
C1 0.0169(4) 0.0104(3) 0.0141(4) 0.0019(3) 0.0067(3) 0.0003(3)
C2 0.0210(4) 0.0114(4) 0.0183(4) 0.0034(3) 0.0085(3) -0.0011(3)
C3 0.0194(4) 0.0124(4) 0.0199(4) 0.0008(3) 0.0089(3) -0.0030(3)
C4 0.0157(4) 0.0125(4) 0.0153(4) -0.0016(3) 0.0064(3) -0.0019(3)
C5 0.0153(4) 0.0106(3) 0.0133(4) 0.0002(3) 0.0056(3) -0.0009(3)
C6 0.0150(4) 0.0088(3) 0.0119(3) 0.0004(3) 0.0055(3) -0.0007(3)
C7 0.0146(4) 0.0091(3) 0.0107(3) 0.0014(3) 0.0042(3) -0.0007(3)
C8 0.0141(4) 0.0105(3) 0.0115(3) 0.0019(3) 0.0034(3) -0.0010(3)
C9 0.0158(4) 0.0126(4) 0.0159(4) 0.0020(3) 0.0011(3) -0.0026(3)
C10 0.0143(4) 0.0148(4) 0.0126(4) 0.0014(3) 0.0031(3) -0.0012(3)
C11 0.0160(4) 0.0198(4) 0.0150(4) 0.0002(3) 0.0034(3) -0.0032(3)
C12 0.0156(4) 0.0228(4) 0.0151(4) -0.0018(3) 0.0034(3) -0.0007(3)
C13 0.0162(4) 0.0232(5) 0.0156(4) 0.0007(3) 0.0033(3) 0.0037(3)
C14 0.0168(4) 0.0172(4) 0.0176(4) 0.0017(3) 0.0044(3) 0.0033(3)
C15 0.0141(4) 0.0140(4) 0.0114(4) 0.0013(3) 0.0034(3) 0.0008(3)
C16 0.0156(4) 0.0114(3) 0.0112(3) 0.0017(3) 0.0048(3) 0.0002(3)
C17 0.0232(5) 0.0205(4) 0.0214(5) 0.0118(4) 0.0051(4) 0.0027(4)
C18 0.0174(4) 0.0215(4) 0.0179(4) 0.0011(3) 0.0042(3) -0.0001(3)
C19 0.0162(4) 0.0147(4) 0.0121(4) 0.0024(3) 0.0032(3) -0.0007(3)
C20 0.0259(5) 0.0309(5) 0.0125(4) -0.0033(4) 0.0032(4) -0.0059(4)
C21 0.0160(4) 0.0108(3) 0.0150(4) 0.0004(3) 0.0026(3) -0.0017(3)
C22 0.0212(5) 0.0189(4) 0.0256(5) -0.0039(4) 0.0057(4) 0.0042(4)
C23 0.0185(4) 0.0223(4) 0.0120(4) -0.0016(3) 0.0038(3) 0.0018(3)

loop_
_atom_type_symbol
_atom_type_description
_atom_type_scat_dispersion_real
_atom_type_scat_dispersion_imag
_atom_type_scat_source
C C 0.0033 0.0016 'International Tables Vol C Tables 4.2.6.8 and 6.1.1.4'
H H 0.0000 0.0000 'International Tables Vol C Tables 4.2.6.8 and 6.1.1.4'
N N 0.0061 0.0033 'International Tables Vol C Tables 4.2.6.8 and 6.1.1.4'
O O 0.0106 0.0060 'International Tables Vol C Tables 4.2.6.8 and 6.1.1.4'

loop_
_geom_angle_atom_site_label_1
_geom_angle_atom_site_label_2
_geom_angle_atom_site_label_3
_geom_angle
C1 N1 C16 108.44(8)
C1 N1 C17 122.56(8)
C16 N1 C17 129.00(9)
C4 O1 C18 116.95(8)
C21 O2 C22 114.88(8)
C19 O4 C20 115.16(8)
N1 C1 C2 129.34(9)
N1 C1 C6 108.72(8)
C2 C1 C6 121.93(9)
C3 C2 C1 117.57(9)
C2 C3 C4 121.34(9)
O1 C4 C5 124.60(9)
O1 C4 C3 113.94(8)
C5 C4 C3 121.46(9)
C4 C5 C6 117.99(8)
C1 C6 C5 119.67(8)
C1 C6 C7 106.16(8)
C5 C6 C7 134.15(8)
C16 C7 C6 107.67(8)
C16 C7 C8 123.98(8)
C6 C7 C8 128.29(8)
C7 C8 C21 113.76(7)
C7 C8 C19 110.59(7)
C21 C8 C19 107.39(7)
C7 C8 C9 110.43(7)
C21 C8 C9 105.34(7)
C19 C8 C9 109.10(7)
C10 C9 C8 110.29(8)
C11 C10 C9 113.31(8)
C11 C10 C15 112.27(8)
C9 C10 C15 112.36(8)
C12 C11 C10 122.24(9)
C11 C12 C13 122.75(9)
C12 C13 C14 113.29(8)
C13 C14 C15 111.47(8)
C16 C15 C14 115.17(8)
C16 C15 C23 107.98(8)
C14 C15 C23 110.55(8)
C16 C15 C10 105.61(7)
C14 C15 C10 105.58(7)
C23 C15 C10 111.89(8)
C7 C16 N1 108.99(8)
C7 C16 C15 124.70(8)
N1 C16 C15 125.98(8)
O5 C19 O4 123.32(9)
O5 C19 C8 124.67(9)
O4 C19 C8 112.00(8)
O3 C21 O2 124.11(9)
O3 C21 C8 123.35(9)
O2 C21 C8 112.39(8)

loop_
_geom_bond_atom_site_label_1
_geom_bond_atom_site_label_2
_geom_bond_distance
N1 C1 1.3850(13)
N1 C16 1.3877(12)
N1 C17 1.4571(13)
O1 C4 1.3748(12)
O1 C18 1.4229(13)
O2 C21 1.3338(12)
O2 C22 1.4460(13)
O3 C21 1.2098(12)
O4 C19 1.3390(12)
O4 C20 1.4461(13)
O5 C19 1.2037(12)
C1 C2 1.4012(13)
C1 C6 1.4110(13)
C2 C3 1.3786(15)
C3 C4 1.4110(14)
C4 C5 1.3862(13)
C5 C6 1.4121(13)
C6 C7 1.4361(12)
C7 C16 1.3841(13)
C7 C8 1.5127(12)
C8 C21 1.5279(13)
C8 C19 1.5390(13)
C8 C9 1.5490(13)
C9 C10 1.5252(14)
C10 C11 1.5066(14)
C10 C15 1.5491(13)
C11 C12 1.3343(14)
C12 C13 1.4994(15)
C13 C14 1.5340(15)
C14 C15 1.5469(14)
C15 C16 1.5104(13)
C15 C23 1.5485(14)

loop_
_geom_torsion_atom_site_label_1
_geom_torsion_atom_site_label_2
_geom_torsion_atom_site_label_3
_geom_torsion_atom_site_label_4
_geom_torsion
C16 N1 C1 C2 -179.11(10)
C17 N1 C1 C2 1.55(16)
C16 N1 C1 C6 1.19(10)
C17 N1 C1 C6 -178.15(9)
N1 C1 C2 C3 -178.90(9)
C6 C1 C2 C3 0.77(14)
C1 C2 C3 C4 0.88(15)
C18 O1 C4 C5 0.30(14)
C18 O1 C4 C3 -179.68(9)
C2 C3 C4 O1 178.84(9)
C2 C3 C4 C5 -1.14(15)
O1 C4 C5 C6 179.75(9)
C3 C4 C5 C6 -0.27(14)
N1 C1 C6 C5 177.55(8)
C2 C1 C6 C5 -2.18(14)
N1 C1 C6 C7 -1.04(10)
C2 C1 C6 C7 179.23(9)
C4 C5 C6 C1 1.87(13)
C4 C5 C6 C7 179.99(9)
C1 C6 C7 C16 0.51(10)
C5 C6 C7 C16 -177.79(10)
C1 C6 C7 C8 177.88(9)
C5 C6 C7 C8 -0.42(17)
C16 C7 C8 C21 129.70(9)
C6 C7 C8 C21 -47.28(12)
C16 C7 C8 C19 -109.36(10)
C6 C7 C8 C19 73.66(11)
C16 C7 C8 C9 11.50(12)
C6 C7 C8 C9 -165.47(9)
C7 C8 C9 C10 -40.96(10)
C21 C8 C9 C10 -164.20(8)
C19 C8 C9 C10 80.78(9)
C8 C9 C10 C11 -164.69(8)
C8 C9 C10 C15 66.75(10)
C9 C10 C11 C12 -155.31(10)
C15 C10 C11 C12 -26.70(13)
C10 C11 C12 C13 4.21(16)
C11 C12 C13 C14 -12.11(14)
C12 C13 C14 C15 42.71(11)
C13 C14 C15 C16 -179.11(8)
C13 C14 C15 C23 58.16(10)
C13 C14 C15 C10 -63.03(10)
C11 C10 C15 C16 176.39(8)
C9 C10 C15 C16 -54.50(10)
C11 C10 C15 C14 53.95(10)
C9 C10 C15 C14 -176.94(8)
C11 C10 C15 C23 -66.37(10)
C9 C10 C15 C23 62.74(10)
C6 C7 C16 N1 0.21(10)
C8 C7 C16 N1 -177.31(8)
C6 C7 C16 C15 174.01(8)
C8 C7 C16 C15 -3.50(14)
C1 N1 C16 C7 -0.86(11)
C17 N1 C16 C7 178.42(10)
C1 N1 C16 C15 -174.57(8)
C17 N1 C16 C15 4.72(16)
C14 C15 C16 C7 139.83(9)
C23 C15 C16 C7 -96.09(10)
C10 C15 C16 C7 23.75(12)
C14 C15 C16 N1 -47.42(13)
C23 C15 C16 N1 76.66(11)
C10 C15 C16 N1 -163.49(9)
C20 O4 C19 O5 2.32(15)
C20 O4 C19 C8 -178.55(9)
C7 C8 C19 O5 112.58(11)
C21 C8 C19 O5 -122.77(11)
C9 C8 C19 O5 -9.07(14)
C7 C8 C19 O4 -66.53(10)
C21 C8 C19 O4 58.12(10)
C9 C8 C19 O4 171.82(8)
C22 O2 C21 O3 -2.27(14)
C22 O2 C21 C8 -177.90(8)
C7 C8 C21 O3 152.50(9)
C19 C8 C21 O3 29.79(12)
C9 C8 C21 O3 -86.41(11)
C7 C8 C21 O2 -31.83(11)
C19 C8 C21 O2 -154.55(8)
C9 C8 C21 O2 89.26(9)
